data_1567727
loop_
_publ_author_name
'Rai, Pramod'
'Maji, Kakoli'
'Jana, Sayan K.'
'Maji, Biplab'

_publ_section_title
;
 Intermolecular dearomative [4 + 2] cycloaddition of naphthalenes via
 visible-light energy-transfer-catalysis
;
_journal_issue 42
_journal_name_full 'Chemical Science'
_journal_page_first 12503
_journal_page_last 12510
_journal_paper_doi 10.1039/D2SC04005K
_journal_volume 13
_journal_year 2022
_chemical_formula_moiety 'C23 H19 F N2 O'
_chemical_formula_sum 'C23 H19 F N2 O'
_chemical_formula_weight 358.40
_space_group_crystal_system monoclinic
_space_group_IT_number 14
_space_group_name_Hall '-P 2ybc'
_space_group_name_H-M_alt 'P 1 21/c 1'
_atom_sites_solution_hydrogens geom
_audit_creation_date 2022-05-20
_audit_creation_method
;
Olex2 1.5
(compiled 2021.12.09 svn.r5202d8cf for OlexSys, GUI svn.r6439)
;
_audit_update_record
;
2022-05-20 deposited with the CCDC.	2022-10-05 downloaded from the CCDC.
;
_cell_angle_alpha 90
_cell_angle_beta 98.6430(10)
_cell_angle_gamma 90
_cell_formula_units_Z 4
_cell_length_a 12.6548(4)
_cell_length_b 7.2987(2)
_cell_length_c 20.6049(6)
_cell_measurement_reflns_used 9928
_cell_measurement_temperature 298
_cell_measurement_theta_max 26.77
_cell_measurement_theta_min 2.38
_cell_volume 1881.53(10)
_computing_cell_refinement 'SAINT V8.40B (?, 2016)'
_computing_data_reduction 'SAINT V8.40B (?, 2016)'
_computing_molecular_graphics 'Olex2 1.5 (Dolomanov et al., 2009)'
_computing_publication_material 'Olex2 1.5 (Dolomanov et al., 2009)'
_computing_structure_refinement 'ShelXL (Sheldrick, 2015)'
_computing_structure_solution 'SHELXT 2018/2 (Sheldrick, 2018)'
_diffrn_ambient_temperature 298
_diffrn_measured_fraction_theta_full 0.999
_diffrn_measured_fraction_theta_max 0.999
_diffrn_measurement_device_type 'Bruker D8 QUEST'
_diffrn_measurement_method '\f and \w scans'
_diffrn_radiation_type MoK\a
_diffrn_radiation_wavelength 0.71073
_diffrn_reflns_av_R_equivalents 0.1081
_diffrn_reflns_av_unetI/netI 0.0373
_diffrn_reflns_Laue_measured_fraction_full 0.999
_diffrn_reflns_Laue_measured_fraction_max 0.999
_diffrn_reflns_limit_h_max 15
_diffrn_reflns_limit_h_min -15
_diffrn_reflns_limit_k_max 8
_diffrn_reflns_limit_k_min -8
_diffrn_reflns_limit_l_max 24
_diffrn_reflns_limit_l_min -24
_diffrn_reflns_number 47061
_diffrn_reflns_point_group_measured_fraction_full 0.999
_diffrn_reflns_point_group_measured_fraction_max 0.999
_diffrn_reflns_theta_full 24.999
_diffrn_reflns_theta_max 24.999
_diffrn_reflns_theta_min 1.999
_diffrn_standards_number 0
_exptl_absorpt_coefficient_mu 0.085
_exptl_absorpt_correction_T_max 0.7455
_exptl_absorpt_correction_T_min 0.7071
_exptl_absorpt_correction_type multi-scan
_exptl_absorpt_process_details
'SADABS-2016/2 (Bruker,2016/2) was used for absorption correction. wR2(int) was 0.0920 before and 0.0629 after correction. The Ratio of minimum to maximum transmission is 0.9485. The \l/2 correction factor is Not present.'
_exptl_crystal_colour colourless
_exptl_crystal_colour_primary colourless
_exptl_crystal_density_diffrn 1.265
_exptl_crystal_description block
_exptl_crystal_F_000 752
_exptl_crystal_size_max 0.25
_exptl_crystal_size_mid 0.21
_exptl_crystal_size_min 0.2
_refine_diff_density_max 0.135
_refine_diff_density_min -0.154
_refine_diff_density_rms 0.028
_refine_ls_extinction_method none
_refine_ls_goodness_of_fit_ref 1.108
_refine_ls_hydrogen_treatment constr
_refine_ls_matrix_type full
_refine_ls_number_parameters 245
_refine_ls_number_reflns 3308
_refine_ls_number_restraints 0
_refine_ls_restrained_S_all 1.108
_refine_ls_R_factor_all 0.0640
_refine_ls_R_factor_gt 0.0400
_refine_ls_shift/su_max 0.000
_refine_ls_shift/su_mean 0.000
_refine_ls_structure_factor_coef Fsqd
_refine_ls_weighting_details 'w=1/[\s^2^(Fo^2^)+(0.0632P)^2^+0.0436P] where P=(Fo^2^+2Fc^2^)/3'
_refine_ls_weighting_scheme calc
_refine_ls_wR_factor_gt 0.1107
_refine_ls_wR_factor_ref 0.1179
_reflns_Friedel_coverage 0.000
_reflns_number_gt 2305
_reflns_number_total 3308
_reflns_threshold_expression 'I > 2\s(I)'
_cod_data_source_file d2sc04005k2.cif
_cod_data_source_block prapd205b_0m_a
_cod_depositor_comments 'Adding full bibliography for 1567725--1567729.cif.'
_cod_database_code 1567727
_shelx_shelxl_version_number 2018/3
_shelx_space_group_comment
;
The symmetry employed for this shelxl refinement is uniquely defined
by the following loop, which should always be used as a source of
symmetry information in preference to the above space-group names.
They are only intended as comments.
;
_shelx_estimated_absorpt_t_max 0.983
_shelx_estimated_absorpt_t_min 0.979
_olex2_refinement_description
;
1. Others
 Fixed Uiso: H2(0.094) H3(0.087) H5(0.068) H6A(0.077) H6B(0.077) H7(0.064)
 H11(0.088) H12(0.089) H13(0.078) H14(0.063) H15(0.066) H18(0.098) H19(0.137)
 H20(0.132) H21(0.1) H22(0.086) H23A(0.127) H23B(0.127) H23C(0.127)
 Fixed X: H2(0.948142) H3(0.809817) H5(0.636085) H6A(0.63234) H6B(0.535054)
 H7(0.554952) H11(0.442838) H12(0.894745) H13(0.75834) H14(0.625211)
 H15(0.778248) H18(0.708154) H19(0.887914) H20(1.002209) H21(0.939459)
 H22(0.299015) H23A(0.235143) H23B(0.320614) H23C(0.235688)
 Fixed Y: H2(1.002918) H3(0.948924) H5(0.558766) H6A(0.925695) H6B(0.789744)
 H7(0.927048) H11(0.061432) H12(0.518979) H13(0.463741) H14(0.388741)
 H15(0.466661) H18(1.113524) H19(1.133254) H20(0.900536) H21(0.640379)
 H22(0.227237) H23A(0.549407) H23B(0.697526) H23C(0.634682)
 Fixed Z: H2(0.896472) H3(0.811599) H5(0.801176) H6A(0.779381) H6B(0.768177)
 H7(0.664282) H11(0.534175) H12(0.974858) H13(0.889443) H14(0.663289)
 H15(0.739593) H18(0.6297) H19(0.623056) H20(0.659451) H21(0.706259)
 H22(0.467281) H23A(0.455853) H23B(0.482249) H23C(0.525732)
;
_olex2_submission_special_instructions 'No special instructions were received'

loop_
_space_group_symop_operation_xyz
'x, y, z'
'-x, y+1/2, -z+1/2'
'-x, -y, -z'
'x, -y-1/2, z-1/2'

loop_
_atom_site_label
_atom_site_type_symbol
_atom_site_fract_x
_atom_site_fract_y
_atom_site_fract_z
_atom_site_U_iso_or_equiv
_atom_site_adp_type
_atom_site_occupancy
_atom_site_site_symmetry_order
_atom_site_calc_flag
_atom_site_refinement_flags_posn
_atom_site_refinement_flags_adp
_atom_site_refinement_flags_occupancy
_atom_site_disorder_assembly
_atom_site_disorder_group
F1 F 1.01472(9) 0.79624(16) 0.99193(6) 0.1072(4) Uani 1 1 d . . . . .
O1 O 0.40504(9) 0.75956(15) 0.60372(6) 0.0815(4) Uani 1 1 d . . . . .
N1 N 0.48488(11) 0.29934(16) 0.58221(7) 0.0613(4) Uani 1 1 d . . . . .
N2 N 0.35195(10) 0.45116(17) 0.52280(6) 0.0575(4) Uani 1 1 d . . . . .
C1 C 0.93225(14) 0.7647(3) 0.94199(9) 0.0732(5) Uani 1 1 d . . . . .
C2 C 0.90930(15) 0.8944(3) 0.89483(9) 0.0780(5) Uani 1 1 d . . . . .
H2 H 0.948142 1.002918 0.896472 0.094 Uiso 1 1 calc R . . . .
C3 C 0.82661(15) 0.8611(2) 0.84421(8) 0.0726(5) Uani 1 1 d . . . . .
H3 H 0.809817 0.948924 0.811599 0.087 Uiso 1 1 calc R . . . .
C4 C 0.76842(12) 0.7004(2) 0.84097(7) 0.0572(4) Uani 1 1 d . . . . .
C5 C 0.68076(12) 0.6533(2) 0.78518(7) 0.0567(4) Uani 1 1 d . . . . .
H5 H 0.636085 0.558766 0.801176 0.068 Uiso 1 1 calc R . . . .
C6 C 0.60653(13) 0.8120(2) 0.75832(8) 0.0645(4) Uani 1 1 d . . . . .
H6A H 0.632340 0.925695 0.779381 0.077 Uiso 1 1 calc R . . . .
H6B H 0.535054 0.789744 0.768177 0.077 Uiso 1 1 calc R . . . .
C7 C 0.60310(13) 0.82901(18) 0.68292(7) 0.0532(4) Uani 1 1 d . . . . .
H7 H 0.554952 0.927048 0.664282 0.064 Uiso 1 1 calc R . . . .
C8 C 0.56877(11) 0.64386(17) 0.65397(7) 0.0477(4) Uani 1 1 d . . . . .
C9 C 0.46640(12) 0.62899(18) 0.60959(7) 0.0515(4) Uani 1 1 d . . . . .
C10 C 0.43699(11) 0.46150(18) 0.57217(7) 0.0491(4) Uani 1 1 d . . . . .
C11 C 0.42829(16) 0.1854(2) 0.53828(9) 0.0730(5) Uani 1 1 d . . . . .
H11 H 0.442838 0.061432 0.534175 0.088 Uiso 1 1 calc R . . . .
C12 C 0.87762(14) 0.6049(3) 0.94162(9) 0.0738(5) Uani 1 1 d . . . . .
H12 H 0.894745 0.518979 0.974858 0.089 Uiso 1 1 calc R . . . .
C13 C 0.79600(13) 0.5734(2) 0.89060(8) 0.0647(4) Uani 1 1 d . . . . .
H13 H 0.758340 0.463741 0.889443 0.078 Uiso 1 1 calc R . . . .
C14 C 0.63580(12) 0.50983(18) 0.67676(7) 0.0521(4) Uani 1 1 d . . . . .
H14 H 0.625211 0.388741 0.663289 0.063 Uiso 1 1 calc R . . . .
C15 C 0.72972(12) 0.56874(19) 0.72582(7) 0.0552(4) Uani 1 1 d . . . . .
H15 H 0.778248 0.466661 0.739593 0.066 Uiso 1 1 calc R . . . .
C16 C 0.78519(12) 0.7224(2) 0.69539(7) 0.0570(4) Uani 1 1 d . . . . .
C17 C 0.71591(13) 0.8628(2) 0.67229(7) 0.0560(4) Uani 1 1 d . . . . .
C18 C 0.75413(18) 1.0184(2) 0.64502(9) 0.0817(6) Uani 1 1 d . . . . .
H18 H 0.708154 1.113524 0.629700 0.098 Uiso 1 1 calc R . . . .
C19 C 0.8614(2) 1.0292(4) 0.64110(12) 0.1146(9) Uani 1 1 d . . . . .
H19 H 0.887914 1.133254 0.623056 0.137 Uiso 1 1 calc R . . . .
C20 C 0.93009(19) 0.8904(4) 0.66313(12) 0.1103(8) Uani 1 1 d . . . . .
H20 H 1.002209 0.900536 0.659451 0.132 Uiso 1 1 calc R . . . .
C21 C 0.89290(16) 0.7347(3) 0.69093(10) 0.0833(6) Uani 1 1 d . . . . .
H21 H 0.939459 0.640379 0.706259 0.100 Uiso 1 1 calc R . . . .
C22 C 0.34780(16) 0.2759(3) 0.50115(9) 0.0720(5) Uani 1 1 d . . . . .
H22 H 0.299015 0.227237 0.467281 0.086 Uiso 1 1 calc R . . . .
C23 C 0.27966(15) 0.5956(3) 0.49421(9) 0.0847(6) Uani 1 1 d . . . . .
H23A H 0.235143 0.549407 0.455853 0.127 Uiso 1 1 calc GR . . . .
H23B H 0.320614 0.697526 0.482249 0.127 Uiso 1 1 calc GR . . . .
H23C H 0.235688 0.634682 0.525732 0.127 Uiso 1 1 calc GR . . . .

loop_
_atom_site_aniso_label
_atom_site_aniso_U_11
_atom_site_aniso_U_22
_atom_site_aniso_U_33
_atom_site_aniso_U_23
_atom_site_aniso_U_13
_atom_site_aniso_U_12
F1 0.0834(8) 0.1189(9) 0.1052(9) -0.0235(7) -0.0319(7) 0.0015(6)
O1 0.0653(8) 0.0658(7) 0.1069(10) -0.0094(6) -0.0078(7) 0.0212(6)
N1 0.0655(9) 0.0545(7) 0.0652(9) -0.0055(6) 0.0143(7) 0.0018(6)
N2 0.0551(8) 0.0710(8) 0.0477(7) 0.0035(6) 0.0118(6) -0.0085(6)
C1 0.0536(11) 0.0965(12) 0.0662(12) -0.0182(10) -0.0013(9) 0.0048(10)
C2 0.0789(13) 0.0832(11) 0.0719(12) -0.0155(10) 0.0110(11) -0.0178(10)
C3 0.0837(13) 0.0795(11) 0.0539(10) -0.0006(8) 0.0084(9) -0.0106(10)
C4 0.0527(10) 0.0768(10) 0.0445(9) -0.0005(7) 0.0148(7) -0.0051(8)
C5 0.0526(9) 0.0717(9) 0.0475(9) 0.0028(7) 0.0125(7) -0.0065(7)
C6 0.0599(10) 0.0807(10) 0.0552(10) -0.0110(8) 0.0162(8) 0.0067(8)
C7 0.0600(10) 0.0484(7) 0.0509(9) -0.0045(6) 0.0075(7) 0.0080(7)
C8 0.0502(9) 0.0495(7) 0.0451(8) 0.0008(6) 0.0127(7) 0.0048(7)
C9 0.0510(9) 0.0518(8) 0.0531(9) 0.0050(7) 0.0129(7) 0.0057(7)
C10 0.0460(8) 0.0572(8) 0.0457(8) 0.0024(6) 0.0120(7) -0.0015(7)
C11 0.0879(14) 0.0618(9) 0.0726(12) -0.0137(9) 0.0233(11) -0.0121(10)
C12 0.0570(11) 0.0955(13) 0.0664(11) 0.0075(10) 0.0014(9) 0.0083(10)
C13 0.0516(10) 0.0835(10) 0.0597(10) 0.0063(9) 0.0106(8) -0.0058(8)
C14 0.0570(10) 0.0483(7) 0.0518(9) -0.0014(7) 0.0109(7) 0.0046(7)
C15 0.0517(9) 0.0582(8) 0.0554(9) -0.0007(7) 0.0068(7) 0.0105(7)
C16 0.0528(10) 0.0736(9) 0.0477(9) -0.0118(7) 0.0169(8) -0.0048(8)
C17 0.0682(11) 0.0558(8) 0.0459(9) -0.0073(7) 0.0144(8) -0.0068(8)
C18 0.1083(17) 0.0695(10) 0.0703(12) -0.0027(9) 0.0228(11) -0.0236(11)
C19 0.128(2) 0.122(2) 0.1031(18) -0.0029(15) 0.0460(17) -0.0548(18)
C20 0.0738(15) 0.163(2) 0.1021(18) -0.0174(17) 0.0396(14) -0.0428(16)
C21 0.0626(12) 0.1163(15) 0.0746(13) -0.0175(11) 0.0217(10) -0.0076(11)
C22 0.0804(13) 0.0841(12) 0.0537(10) -0.0104(9) 0.0172(10) -0.0271(10)
C23 0.0692(12) 0.1054(13) 0.0736(12) 0.0143(11) -0.0080(10) 0.0063(11)

loop_
_atom_type_symbol
_atom_type_description
_atom_type_scat_dispersion_real
_atom_type_scat_dispersion_imag
_atom_type_scat_source
C C 0.0033 0.0016 'International Tables Vol C Tables 4.2.6.8 and 6.1.1.4'
H H 0.0000 0.0000 'International Tables Vol C Tables 4.2.6.8 and 6.1.1.4'
F F 0.0171 0.0103 'International Tables Vol C Tables 4.2.6.8 and 6.1.1.4'
N N 0.0061 0.0033 'International Tables Vol C Tables 4.2.6.8 and 6.1.1.4'
O O 0.0106 0.0060 'International Tables Vol C Tables 4.2.6.8 and 6.1.1.4'

loop_
_geom_angle_atom_site_label_1
_geom_angle_atom_site_label_2
_geom_angle_atom_site_label_3
_geom_angle
_geom_angle_site_symmetry_1
_geom_angle_site_symmetry_3
_geom_angle_publ_flag
C10 N1 C11 105.05(14) . . ?
C10 N2 C23 129.46(14) . . ?
C22 N2 C10 106.55(13) . . ?
C22 N2 C23 123.93(15) . . ?
C2 C1 F1 118.54(17) . . ?
C12 C1 F1 118.61(18) . . ?
C12 C1 C2 122.85(16) . . ?
C1 C2 H2 120.9 . . ?
C1 C2 C3 118.27(17) . . ?
C3 C2 H2 120.9 . . ?
C2 C3 H3 119.2 . . ?
C4 C3 C2 121.55(17) . . ?
C4 C3 H3 119.2 . . ?
C3 C4 C5 123.69(14) . . ?
C3 C4 C13 117.33(15) . . ?
C13 C4 C5 118.93(14) . . ?
C4 C5 H5 107.4 . . ?
C4 C5 C6 116.12(13) . . ?
C4 C5 C15 110.46(12) . . ?
C6 C5 H5 107.4 . . ?
C6 C5 C15 107.75(12) . . ?
C15 C5 H5 107.4 . . ?
C5 C6 H6A 109.6 . . ?
C5 C6 H6B 109.6 . . ?
C5 C6 C7 110.08(12) . . ?
H6A C6 H6B 108.2 . . ?
C7 C6 H6A 109.6 . . ?
C7 C6 H6B 109.6 . . ?
C6 C7 H7 111.9 . . ?
C8 C7 C6 106.62(12) . . ?
C8 C7 H7 111.9 . . ?
C17 C7 C6 106.00(12) . . ?
C17 C7 H7 111.9 . . ?
C17 C7 C8 108.24(12) . . ?
C9 C8 C7 118.93(12) . . ?
C14 C8 C7 112.73(13) . . ?
C14 C8 C9 128.18(13) . . ?
O1 C9 C8 119.32(13) . . ?
O1 C9 C10 119.41(14) . . ?
C10 C9 C8 121.26(12) . . ?
N1 C10 N2 110.82(12) . . ?
N1 C10 C9 125.94(14) . . ?
N2 C10 C9 123.20(13) . . ?
N1 C11 H11 124.5 . . ?
C22 C11 N1 110.91(15) . . ?
C22 C11 H11 124.5 . . ?
C1 C12 H12 120.9 . . ?
C1 C12 C13 118.11(17) . . ?
C13 C12 H12 120.9 . . ?
C4 C13 H13 119.1 . . ?
C12 C13 C4 121.89(17) . . ?
C12 C13 H13 119.1 . . ?
C8 C14 H14 122.5 . . ?
C8 C14 C15 115.09(12) . . ?
C15 C14 H14 122.5 . . ?
C5 C15 H15 112.0 . . ?
C14 C15 C5 105.69(12) . . ?
C14 C15 H15 112.0 . . ?
C14 C15 C16 107.67(12) . . ?
C16 C15 C5 107.03(11) . . ?
C16 C15 H15 112.0 . . ?
C17 C16 C15 112.50(14) . . ?
C21 C16 C15 126.91(16) . . ?
C21 C16 C17 120.57(16) . . ?
C16 C17 C7 113.32(13) . . ?
C16 C17 C18 120.25(17) . . ?
C18 C17 C7 126.38(16) . . ?
C17 C18 H18 120.7 . . ?
C19 C18 C17 118.6(2) . . ?
C19 C18 H18 120.7 . . ?
C18 C19 H19 119.3 . . ?
C20 C19 C18 121.5(2) . . ?
C20 C19 H19 119.3 . . ?
C19 C20 H20 119.8 . . ?
C19 C20 C21 120.4(2) . . ?
C21 C20 H20 119.8 . . ?
C16 C21 C20 118.7(2) . . ?
C16 C21 H21 120.7 . . ?
C20 C21 H21 120.7 . . ?
N2 C22 H22 126.7 . . ?
C11 C22 N2 106.66(15) . . ?
C11 C22 H22 126.7 . . ?
N2 C23 H23A 109.5 . . ?
N2 C23 H23B 109.5 . . ?
N2 C23 H23C 109.5 . . ?
H23A C23 H23B 109.5 . . ?
H23A C23 H23C 109.5 . . ?
H23B C23 H23C 109.5 . . ?

loop_
_geom_bond_atom_site_label_1
_geom_bond_atom_site_label_2
_geom_bond_distance
_geom_bond_site_symmetry_2
_geom_bond_publ_flag
F1 C1 1.3704(19) . ?
O1 C9 1.2237(17) . ?
N1 C10 1.3317(17) . ?
N1 C11 1.352(2) . ?
N2 C10 1.3673(18) . ?
N2 C22 1.353(2) . ?
N2 C23 1.460(2) . ?
C1 C2 1.356(3) . ?
C1 C12 1.355(3) . ?
C2 H2 0.9300 . ?
C2 C3 1.383(2) . ?
C3 H3 0.9300 . ?
C3 C4 1.381(2) . ?
C4 C5 1.512(2) . ?
C4 C13 1.385(2) . ?
C5 H5 0.9800 . ?
C5 C6 1.541(2) . ?
C5 C15 1.578(2) . ?
C6 H6A 0.9700 . ?
C6 H6B 0.9700 . ?
C6 C7 1.553(2) . ?
C7 H7 0.9800 . ?
C7 C8 1.5141(19) . ?
C7 C17 1.497(2) . ?
C8 C9 1.473(2) . ?
C8 C14 1.3332(18) . ?
C9 C10 1.463(2) . ?
C11 H11 0.9300 . ?
C11 C22 1.351(3) . ?
C12 H12 0.9300 . ?
C12 C13 1.378(2) . ?
C13 H13 0.9300 . ?
C14 H14 0.9300 . ?
C14 C15 1.503(2) . ?
C15 H15 0.9800 . ?
C15 C16 1.509(2) . ?
C16 C17 1.386(2) . ?
C16 C21 1.383(2) . ?
C17 C18 1.386(2) . ?
C18 H18 0.9300 . ?
C18 C19 1.375(3) . ?
C19 H19 0.9300 . ?
C19 C20 1.367(3) . ?
C20 H20 0.9300 . ?
C20 C21 1.387(3) . ?
C21 H21 0.9300 . ?
C22 H22 0.9300 . ?
C23 H23A 0.9600 . ?
C23 H23B 0.9600 . ?
C23 H23C 0.9600 . ?

loop_
_geom_torsion_atom_site_label_1
_geom_torsion_atom_site_label_2
_geom_torsion_atom_site_label_3
_geom_torsion_atom_site_label_4
_geom_torsion
_geom_torsion_site_symmetry_1
_geom_torsion_site_symmetry_2
_geom_torsion_site_symmetry_3
_geom_torsion_site_symmetry_4
_geom_torsion_publ_flag
F1 C1 C2 C3 179.41(16) . . . . ?
F1 C1 C12 C13 -178.96(15) . . . . ?
O1 C9 C10 N1 -166.75(15) . . . . ?
O1 C9 C10 N2 10.7(2) . . . . ?
N1 C11 C22 N2 -1.2(2) . . . . ?
C1 C2 C3 C4 -0.2(3) . . . . ?
C1 C12 C13 C4 -0.7(3) . . . . ?
C2 C1 C12 C13 0.6(3) . . . . ?
C2 C3 C4 C5 -177.08(15) . . . . ?
C2 C3 C4 C13 0.1(3) . . . . ?
C3 C4 C5 C6 -39.9(2) . . . . ?
C3 C4 C5 C15 83.16(19) . . . . ?
C3 C4 C13 C12 0.4(2) . . . . ?
C4 C5 C6 C7 126.22(14) . . . . ?
C4 C5 C15 C14 174.28(12) . . . . ?
C4 C5 C15 C16 -71.16(15) . . . . ?
C5 C4 C13 C12 177.68(15) . . . . ?
C5 C6 C7 C8 55.92(17) . . . . ?
C5 C6 C7 C17 -59.26(15) . . . . ?
C5 C15 C16 C17 -60.34(15) . . . . ?
C5 C15 C16 C21 117.78(17) . . . . ?
C6 C5 C15 C14 -57.93(15) . . . . ?
C6 C5 C15 C16 56.64(16) . . . . ?
C6 C7 C8 C9 115.92(14) . . . . ?
C6 C7 C8 C14 -59.97(16) . . . . ?
C6 C7 C17 C16 60.62(15) . . . . ?
C6 C7 C17 C18 -116.77(17) . . . . ?
C7 C8 C9 O1 -9.4(2) . . . . ?
C7 C8 C9 C10 170.24(13) . . . . ?
C7 C8 C14 C15 0.24(18) . . . . ?
C7 C17 C18 C19 177.67(17) . . . . ?
C8 C7 C17 C16 -53.45(16) . . . . ?
C8 C7 C17 C18 129.16(16) . . . . ?
C8 C9 C10 N1 13.6(2) . . . . ?
C8 C9 C10 N2 -168.99(13) . . . . ?
C8 C14 C15 C5 60.30(16) . . . . ?
C8 C14 C15 C16 -53.82(16) . . . . ?
C9 C8 C14 C15 -175.19(14) . . . . ?
C10 N1 C11 C22 0.83(19) . . . . ?
C10 N2 C22 C11 1.01(17) . . . . ?
C11 N1 C10 N2 -0.17(17) . . . . ?
C11 N1 C10 C9 177.54(15) . . . . ?
C12 C1 C2 C3 -0.2(3) . . . . ?
C13 C4 C5 C6 142.98(15) . . . . ?
C13 C4 C5 C15 -93.97(16) . . . . ?
C14 C8 C9 O1 165.75(16) . . . . ?
C14 C8 C9 C10 -14.6(2) . . . . ?
C14 C15 C16 C17 52.88(15) . . . . ?
C14 C15 C16 C21 -129.00(16) . . . . ?
C15 C5 C6 C7 1.77(17) . . . . ?
C15 C16 C17 C7 -0.01(17) . . . . ?
C15 C16 C17 C18 177.56(14) . . . . ?
C15 C16 C21 C20 -177.75(17) . . . . ?
C16 C17 C18 C19 0.4(3) . . . . ?
C17 C7 C8 C9 -130.41(14) . . . . ?
C17 C7 C8 C14 53.69(16) . . . . ?
C17 C16 C21 C20 0.2(3) . . . . ?
C17 C18 C19 C20 0.3(3) . . . . ?
C18 C19 C20 C21 -0.7(4) . . . . ?
C19 C20 C21 C16 0.5(3) . . . . ?
C21 C16 C17 C7 -178.27(14) . . . . ?
C21 C16 C17 C18 -0.7(2) . . . . ?
C22 N2 C10 N1 -0.53(16) . . . . ?
C22 N2 C10 C9 -178.31(14) . . . . ?
C23 N2 C10 N1 -177.73(15) . . . . ?
C23 N2 C10 C9 4.5(2) . . . . ?
C23 N2 C22 C11 178.40(15) . . . . ?
